data_1513779
loop_
_publ_author_name
'McLeod, Michael C.'
'Singh, Gurpreet'
'Plampin, 3rd, James N'
'Rane, Digamber'
'Wang, Jenna L.'
'Day, Victor W.'
'Aub\'e, Jeffrey'

_publ_section_title
;
 Probing chemical space with alkaloid-inspired libraries.
;
_journal_issue 2
_journal_name_full 'Nature chemistry'
_journal_page_first 133
_journal_page_last 140
_journal_paper_doi 10.1038/nchem.1844
_journal_volume 6
_journal_year 2014
_chemical_formula_sum 'C20 H26 Br N O4'
_chemical_formula_weight 424.33
_chemical_name_systematic
; 
 ? 
;
_space_group_IT_number 14
_symmetry_cell_setting monoclinic
_symmetry_space_group_name_Hall '-P 2ybc'
_symmetry_space_group_name_H-M 'P 1 21/c 1'
_atom_sites_solution_hydrogens geom
_atom_sites_solution_primary direct
_atom_sites_solution_secondary difmap
_audit_creation_method SHELXTL
_cell_angle_alpha 90.00
_cell_angle_beta 111.867(2)
_cell_angle_gamma 90.00
_cell_formula_units_Z 4
_cell_length_a 15.7732(6)
_cell_length_b 8.3002(3)
_cell_length_c 15.3015(6)
_cell_measurement_reflns_used 8997
_cell_measurement_temperature 100(2)
_cell_measurement_theta_max 68.67
_cell_measurement_theta_min 5.83
_cell_volume 1859.15(12)
_computing_cell_refinement 'Bruker SAINT'
_computing_data_collection 'Bruker APEX2'
_computing_data_reduction 'Bruker SAINT'
_computing_molecular_graphics 'Bruker SHELXTL'
_computing_publication_material 'Bruker SHELXTL'
_computing_structure_refinement 'Bruker SHELXTL'
_computing_structure_solution 'Bruker SHELXTL'
_diffrn_ambient_temperature 100(2)
_diffrn_measured_fraction_theta_full 0.994
_diffrn_measured_fraction_theta_max 0.968
_diffrn_measurement_device_type 'Bruker APEX-II CCD'
_diffrn_measurement_method '\f and \w scans'
_diffrn_radiation_monochromator 'Helios multilayer optics'
_diffrn_radiation_source 'Bruker MicroStar microfocus rotating anode'
_diffrn_radiation_type CuK\a
_diffrn_radiation_wavelength 1.54178
_diffrn_reflns_av_R_equivalents 0.0271
_diffrn_reflns_av_sigmaI/netI 0.0239
_diffrn_reflns_limit_h_max 13
_diffrn_reflns_limit_h_min -18
_diffrn_reflns_limit_k_max 9
_diffrn_reflns_limit_k_min -10
_diffrn_reflns_limit_l_max 18
_diffrn_reflns_limit_l_min -17
_diffrn_reflns_number 15090
_diffrn_reflns_theta_full 66.00
_diffrn_reflns_theta_max 69.07
_diffrn_reflns_theta_min 3.02
_exptl_absorpt_coefficient_mu 3.228
_exptl_absorpt_correction_T_max 1.000
_exptl_absorpt_correction_T_min 0.824
_exptl_absorpt_correction_type multi-scan
_exptl_crystal_colour colourless
_exptl_crystal_density_diffrn 1.516
_exptl_crystal_density_method 'not measured'
_exptl_crystal_description 'Triangular plate'
_exptl_crystal_F_000 880
_exptl_crystal_size_max 0.09
_exptl_crystal_size_mid 0.08
_exptl_crystal_size_min 0.01
_refine_diff_density_max 2.197
_refine_diff_density_min -1.099
_refine_diff_density_rms 0.125
_refine_ls_extinction_method none
_refine_ls_goodness_of_fit_ref 1.147
_refine_ls_hydrogen_treatment noref
_refine_ls_matrix_type full
_refine_ls_number_parameters 251
_refine_ls_number_reflns 3350
_refine_ls_number_restraints 0
_refine_ls_restrained_S_all 1.147
_refine_ls_R_factor_all 0.0765
_refine_ls_R_factor_gt 0.0744
_refine_ls_shift/su_max 0.000
_refine_ls_shift/su_mean 0.000
_refine_ls_structure_factor_coef Fsqd
_refine_ls_weighting_details 'calc w=1/[\s^2^(Fo^2^)+(0.0613P)^2^+14.1200P] where P=(Fo^2^+2Fc^2^)/3'
_refine_ls_weighting_scheme calc
_refine_ls_wR_factor_gt 0.1857
_refine_ls_wR_factor_ref 0.1868
_reflns_number_gt 3195
_reflns_number_total 3350
_reflns_threshold_expression >2sigma(I)
_cod_data_source_file nchem.1844-s13.cif
_cod_data_source_block q59c
_cod_depositor_comments
;
The following automatic conversions were performed:

'_symmetry_cell_setting' value 'Monoclinic' changed to 'monoclinic'
according to
/usr/data/users/saulius/automatic-downloads/current/Nature/lib/dictionaries/cif_core.dic
dictionary named 'cif_core.dic' version 2.4.2 from
2011-04-26.

'_exptl_absorpt_correction_type' value 'Multi-scan'
changed to 'multi-scan' according to
/usr/data/users/saulius/automatic-downloads/current/Nature/lib/dictionaries/cif_core.dic
dictionary named 'cif_core.dic' version 2.4.2 from 2011-04-26.

Automatic conversion script
Id: cif_fix_values 2281 2013-09-26 08:29:07Z andrius 
;
_cod_original_sg_symbol_H-M P2(1)/c
_cod_database_code 1513779

loop_
_symmetry_equiv_pos_as_xyz
'x, y, z'
'-x, y+1/2, -z+1/2'
'-x, -y, -z'
'x, -y-1/2, z-1/2'

loop_
_atom_site_label
_atom_site_type_symbol
_atom_site_fract_x
_atom_site_fract_y
_atom_site_fract_z
_atom_site_U_iso_or_equiv
_atom_site_adp_type
_atom_site_occupancy
_atom_site_symmetry_multiplicity
_atom_site_calc_flag
_atom_site_refinement_flags
_atom_site_disorder_assembly
_atom_site_disorder_group
Br Br 0.42982(5) -0.34668(8) -0.13015(4) 0.0372(2) Uani 1 1 d . . .
O1 O 0.0329(4) 0.7582(8) -0.1721(4) 0.0701(18) Uani 1 1 d . . .
O2 O 0.3001(3) 0.2090(5) 0.1225(3) 0.0445(12) Uani 1 1 d . . .
O3 O 0.4279(3) 0.1235(5) 0.2375(3) 0.0290(9) Uani 1 1 d . . .
N N 0.1138(4) 0.6962(6) -0.0216(4) 0.0340(11) Uani 1 1 d . . .
C1 C 0.0849(5) 0.6625(9) -0.1141(5) 0.0494(18) Uani 1 1 d . C .
C2 C 0.1147(5) 0.5088(10) -0.1480(4) 0.0508(19) Uani 1 1 d . . .
H2A H 0.0976 0.4145 -0.1185 0.061 Uiso 1 1 calc R C .
H2B H 0.0834 0.4993 -0.2171 0.061 Uiso 1 1 calc R . .
C3 C 0.2143(6) 0.5110(11) -0.1231(6) 0.061(2) Uani 1 1 d . C .
H3A H 0.2333 0.6221 -0.1306 0.073 Uiso 1 1 calc R . .
H3B H 0.2294 0.4413 -0.1678 0.073 Uiso 1 1 calc R . .
C4 C 0.2694(6) 0.4538(11) -0.0221(5) 0.057(2) Uani 1 1 d . . .
H4A H 0.3333 0.4357 -0.0165 0.068 Uiso 1 1 calc R C .
H4B H 0.2446 0.3483 -0.0130 0.068 Uiso 1 1 calc R . .
C5 C 0.2711(4) 0.5719(8) 0.0630(5) 0.0383(15) Uani 1 1 d . C .
H5 H 0.2990 0.6774 0.0569 0.046 Uiso 1 1 calc R A 1
C6 C 0.3297(4) 0.4928(7) 0.1575(4) 0.0331(13) Uani 1 1 d . . .
H6A H 0.3904 0.4670 0.1561 0.040 Uiso 1 1 calc R C .
H6B H 0.3389 0.5719 0.2086 0.040 Uiso 1 1 calc R . .
C7 C 0.2895(4) 0.3412(7) 0.1806(4) 0.0308(13) Uani 1 1 d . C .
H7 H 0.3240 0.3138 0.2482 0.037 Uiso 1 1 calc R . .
C8 C 0.1896(5) 0.3551(8) 0.1647(5) 0.0432(16) Uani 1 1 d . . .
H8A H 0.1835 0.4154 0.2179 0.052 Uiso 1 1 calc R C .
H8B H 0.1647 0.2456 0.1648 0.052 Uiso 1 1 calc R . .
C9 C 0.1320(4) 0.4394(8) 0.0724(6) 0.0469(18) Uani 1 1 d . C .
H9A H 0.1275 0.3690 0.0186 0.056 Uiso 1 1 calc R B 1
H9B H 0.0695 0.4573 0.0710 0.056 Uiso 1 1 calc R B 1
C10 C 0.1739(4) 0.6014(7) 0.0619(4) 0.0261(12) Uani 0.69(3) 1 d P C 1
C11 C 0.1870(11) 0.7269(16) 0.1440(9) 0.033(3) Uani 0.69(3) 1 d P C 1
H11A H 0.1947 0.6706 0.2036 0.040 Uiso 0.69(3) 1 calc PR C 1
H11B H 0.2411 0.7957 0.1543 0.040 Uiso 0.69(3) 1 calc PR C 1
C12 C 0.1017(11) 0.8251(16) 0.1113(7) 0.043(4) Uani 0.69(3) 1 d P C 1
H12A H 0.1127 0.9329 0.1411 0.052 Uiso 0.69(3) 1 calc PR C 1
H12B H 0.0527 0.7708 0.1259 0.052 Uiso 0.69(3) 1 calc PR C 1
C13 C 0.0753(16) 0.839(3) 0.0000(15) 0.034(4) Uani 0.69(3) 1 d P C 1
H13A H 0.0082 0.8416 -0.0337 0.041 Uiso 0.69(3) 1 calc PR C 1
H13B H 0.1023 0.9366 -0.0163 0.041 Uiso 0.69(3) 1 calc PR C 1
C10' C 0.1739(4) 0.6014(7) 0.0619(4) 0.0261(12) Uani 0.31(3) 1 d P C 2
C11' C 0.156(2) 0.690(4) 0.135(2) 0.033(3) Uani 0.31(3) 1 d P C 2
H11C H 0.2057 0.6739 0.1970 0.040 Uiso 0.31(3) 1 calc PR C 2
H11D H 0.0978 0.6526 0.1399 0.040 Uiso 0.31(3) 1 calc PR C 2
C12' C 0.148(2) 0.871(2) 0.1066(17) 0.038(7) Uani 0.31(3) 1 d P C 2
H12C H 0.1231 0.9372 0.1452 0.046 Uiso 0.31(3) 1 calc PR C 2
H12D H 0.2076 0.9155 0.1105 0.046 Uiso 0.31(3) 1 calc PR C 2
C13' C 0.092(4) 0.859(9) 0.021(4) 0.034(4) Uani 0.31(3) 1 d P C 2
H13C H 0.0980 0.9521 -0.0165 0.041 Uiso 0.31(3) 1 calc PR C 2
H13D H 0.0280 0.8563 0.0186 0.041 Uiso 0.31(3) 1 calc PR C 2
C14 C 0.3756(4) 0.1174(6) 0.1576(4) 0.0261(12) Uani 1 1 d . . .
C15 C 0.3850(4) 0.0050(6) 0.0856(4) 0.0261(11) Uani 1 1 d . . .
C16 C 0.4571(4) -0.1042(7) 0.1142(4) 0.0273(12) Uani 1 1 d . . .
H16 H 0.4972 -0.1068 0.1784 0.033 Uiso 1 1 calc R . .
C17 C 0.4715(4) -0.2082(7) 0.0511(4) 0.0271(12) Uani 1 1 d . . .
H17 H 0.5207 -0.2828 0.0712 0.033 Uiso 1 1 calc R . .
C18 C 0.4122(4) -0.2020(7) -0.0427(4) 0.0291(12) Uani 1 1 d . . .
C19 C 0.3389(5) -0.0964(7) -0.0725(4) 0.0349(14) Uani 1 1 d . . .
H19 H 0.2984 -0.0951 -0.1365 0.042 Uiso 1 1 calc R . .
C20 C 0.3251(4) 0.0069(7) -0.0081(4) 0.0339(13) Uani 1 1 d . . .
H20 H 0.2748 0.0792 -0.0279 0.041 Uiso 1 1 calc R . .
O1W O 0.1018(5) 1.0921(11) -0.1642(5) 0.102(3) Uani 1 1 d . . .
H1W1 H 0.0813 0.9958 -0.1674 0.153 Uiso 1 1 d . . .
H1W2 H 0.0625 1.1385 -0.2118 0.153 Uiso 1 1 d . . .

loop_
_atom_site_aniso_label
_atom_site_aniso_U_11
_atom_site_aniso_U_22
_atom_site_aniso_U_33
_atom_site_aniso_U_23
_atom_site_aniso_U_13
_atom_site_aniso_U_12
Br 0.0546(4) 0.0284(4) 0.0299(4) -0.0022(2) 0.0173(3) 0.0086(3)
O1 0.081(4) 0.074(4) 0.039(3) 0.010(3) 0.005(3) 0.035(3)
O2 0.057(3) 0.034(2) 0.025(2) -0.0104(18) -0.005(2) 0.019(2)
O3 0.035(2) 0.0228(19) 0.0224(19) -0.0007(15) 0.0031(17) 0.0033(16)
N 0.038(3) 0.029(3) 0.030(3) 0.003(2) 0.006(2) 0.009(2)
C1 0.047(4) 0.051(4) 0.037(4) 0.009(3) 0.002(3) 0.016(3)
C2 0.051(4) 0.066(5) 0.023(3) -0.006(3) -0.001(3) 0.015(4)
C3 0.076(6) 0.062(5) 0.051(4) -0.004(4) 0.031(4) -0.008(4)
C4 0.057(5) 0.063(5) 0.050(4) 0.001(4) 0.019(4) 0.010(4)
C5 0.032(3) 0.038(3) 0.047(4) 0.018(3) 0.017(3) 0.005(3)
C6 0.024(3) 0.032(3) 0.036(3) 0.000(3) 0.002(2) 0.005(2)
C7 0.037(3) 0.027(3) 0.024(3) -0.002(2) 0.006(2) 0.007(2)
C8 0.044(4) 0.027(3) 0.057(4) 0.013(3) 0.017(3) 0.000(3)
C9 0.028(3) 0.035(4) 0.065(5) 0.012(3) 0.002(3) -0.004(3)
C10 0.027(3) 0.021(3) 0.027(3) 0.000(2) 0.006(2) 0.005(2)
C11 0.038(8) 0.021(6) 0.033(4) -0.011(4) 0.006(6) -0.002(5)
C12 0.055(8) 0.037(6) 0.040(5) 0.001(4) 0.020(5) 0.019(6)
C13 0.037(10) 0.026(8) 0.032(12) -0.003(7) 0.003(7) 0.008(6)
C10' 0.027(3) 0.021(3) 0.027(3) 0.000(2) 0.006(2) 0.005(2)
C11' 0.038(8) 0.021(6) 0.033(4) -0.011(4) 0.006(6) -0.002(5)
C12' 0.058(17) 0.014(10) 0.060(15) -0.012(9) 0.042(13) -0.002(10)
C13' 0.037(10) 0.026(8) 0.032(12) -0.003(7) 0.003(7) 0.008(6)
C14 0.031(3) 0.017(3) 0.025(3) 0.001(2) 0.005(2) 0.000(2)
C15 0.036(3) 0.015(2) 0.026(3) 0.003(2) 0.009(2) 0.002(2)
C16 0.029(3) 0.024(3) 0.025(3) -0.002(2) 0.006(2) -0.003(2)
C17 0.027(3) 0.019(3) 0.034(3) 0.001(2) 0.010(2) 0.000(2)
C18 0.044(3) 0.017(3) 0.029(3) 0.000(2) 0.016(3) -0.002(2)
C19 0.052(4) 0.026(3) 0.019(3) 0.001(2) 0.005(3) 0.009(3)
C20 0.047(4) 0.022(3) 0.026(3) 0.002(2) 0.006(3) 0.010(3)
O1W 0.078(5) 0.130(7) 0.078(5) 0.032(5) 0.004(4) -0.026(5)

loop_
_atom_type_symbol
_atom_type_description
_atom_type_scat_dispersion_real
_atom_type_scat_dispersion_imag
_atom_type_scat_source
C C 0.0181 0.0091 'International Tables Vol C Tables 4.2.6.8 and 6.1.1.4'
H H 0.0000 0.0000 'International Tables Vol C Tables 4.2.6.8 and 6.1.1.4'
N N 0.0311 0.0180 'International Tables Vol C Tables 4.2.6.8 and 6.1.1.4'
O O 0.0492 0.0322 'International Tables Vol C Tables 4.2.6.8 and 6.1.1.4'
Br Br -0.6763 1.2805 'International Tables Vol C Tables 4.2.6.8 and 6.1.1.4'

loop_
_geom_angle_atom_site_label_1
_geom_angle_atom_site_label_2
_geom_angle_atom_site_label_3
_geom_angle
C14 O2 C7 117.9(4)
C1 N C13 114.3(10)
C1 N C10 130.3(5)
C13 N C10 115.3(10)
C1 N C13' 124(2)
C13 N C13' 12(2)
C10 N C13' 105(2)
O1 C1 N 119.5(7)
O1 C1 C2 119.9(7)
N C1 C2 120.5(6)
C3 C2 C1 109.8(7)
C3 C2 H2A 109.7
C1 C2 H2A 109.7
C3 C2 H2B 109.7
C1 C2 H2B 109.7
H2A C2 H2B 108.2
C2 C3 C4 113.9(7)
C2 C3 H3A 108.8
C4 C3 H3A 108.8
C2 C3 H3B 108.8
C4 C3 H3B 108.8
H3A C3 H3B 107.7
C3 C4 C5 117.0(7)
C3 C4 H4A 108.1
C5 C4 H4A 108.1
C3 C4 H4B 108.1
C5 C4 H4B 108.1
H4A C4 H4B 107.3
C6 C5 C10 108.8(5)
C6 C5 C4 108.6(5)
C10 C5 C4 111.5(5)
C6 C5 H5 109.3
C10 C5 H5 109.3
C4 C5 H5 109.3
C7 C6 C5 114.7(5)
C7 C6 H6A 108.6
C5 C6 H6A 108.6
C7 C6 H6B 108.6
C5 C6 H6B 108.6
H6A C6 H6B 107.6
O2 C7 C8 108.0(5)
O2 C7 C6 109.4(5)
C8 C7 C6 113.8(5)
O2 C7 H7 108.5
C8 C7 H7 108.5
C6 C7 H7 108.5
C7 C8 C9 114.1(6)
C7 C8 H8A 108.7
C9 C8 H8A 108.7
C7 C8 H8B 108.7
C9 C8 H8B 108.7
H8A C8 H8B 107.6
C10 C9 C8 111.4(5)
C10 C9 H9A 109.3
C8 C9 H9A 109.3
C10 C9 H9B 109.3
C8 C9 H9B 109.3
H9A C9 H9B 108.0
N C10 C9 112.9(5)
N C10 C5 113.7(5)
C9 C10 C5 108.9(5)
N C10 C11 100.6(6)
C9 C10 C11 115.3(7)
C5 C10 C11 105.1(7)
C12 C11 C10 105.0(10)
C12 C11 H11A 110.8
C10 C11 H11A 110.8
C12 C11 H11B 110.8
C10 C11 H11B 110.8
H11A C11 H11B 108.8
C11 C12 C13 104.0(13)
C11 C12 H12A 111.0
C13 C12 H12A 111.0
C11 C12 H12B 111.0
C13 C12 H12B 111.0
H12A C12 H12B 109.0
N C13 C12 102.9(17)
N C13 H13A 111.2
C12 C13 H13A 111.2
N C13 H13B 111.2
C12 C13 H13B 111.2
H13A C13 H13B 109.1
C12' C11' H11C 110.4
C12' C11' H11D 110.4
H11C C11' H11D 108.6
C13' C12' C11' 99(4)
C13' C12' H12C 111.9
C11' C12' H12C 111.9
C13' C12' H12D 111.9
C11' C12' H12D 111.9
H12C C12' H12D 109.6
C12' C13' N 108(5)
C12' C13' H13C 110.1
N C13' H13C 110.1
C12' C13' H13D 110.1
N C13' H13D 110.1
H13C C13' H13D 108.4
O3 C14 O2 123.8(5)
O3 C14 C15 124.1(5)
O2 C14 C15 112.1(4)
C16 C15 C20 119.5(5)
C16 C15 C14 118.0(5)
C20 C15 C14 122.5(5)
C17 C16 C15 121.1(5)
C17 C16 H16 119.4
C15 C16 H16 119.4
C16 C17 C18 118.5(5)
C16 C17 H17 120.7
C18 C17 H17 120.7
C19 C18 C17 121.3(5)
C19 C18 Br 119.6(4)
C17 C18 Br 119.1(4)
C20 C19 C18 119.5(5)
C20 C19 H19 120.3
C18 C19 H19 120.3
C19 C20 C15 120.0(5)
C19 C20 H20 120.0
C15 C20 H20 120.0
H1W1 O1W H1W2 103.5

loop_
_geom_bond_atom_site_label_1
_geom_bond_atom_site_label_2
_geom_bond_distance
Br C18 1.894(6)
O1 C1 1.244(9)
O2 C14 1.344(7)
O2 C7 1.460(7)
O3 C14 1.195(7)
N C1 1.345(9)
N C13 1.43(3)
N C10 1.500(7)
N C13' 1.59(7)
C1 C2 1.517(10)
C2 C3 1.472(11)
C2 H2A 0.9900
C2 H2B 0.9900
C3 C4 1.539(11)
C3 H3A 0.9900
C3 H3B 0.9900
C4 C5 1.623(11)
C4 H4A 0.9900
C4 H4B 0.9900
C5 C6 1.542(8)
C5 C10 1.546(8)
C5 H5 1.0000
C6 C7 1.509(9)
C6 H6A 0.9900
C6 H6B 0.9900
C7 C8 1.507(9)
C7 H7 1.0000
C8 C9 1.534(9)
C8 H8A 0.9900
C8 H8B 0.9900
C9 C10 1.533(8)
C9 H9A 0.9900
C9 H9B 0.9900
C10 C11 1.586(14)
C11 C12 1.491(18)
C11 H11A 0.9900
C11 H11B 0.9900
C12 C13 1.60(3)
C12 H12A 0.9900
C12 H12B 0.9900
C13 H13A 0.9900
C13 H13B 0.9900
C11' C12' 1.56(4)
C11' H11C 0.9900
C11' H11D 0.9900
C12' C13' 1.29(6)
C12' H12C 0.9900
C12' H12D 0.9900
C13' H13C 0.9900
C13' H13D 0.9900
C14 C15 1.493(8)
C15 C16 1.391(8)
C15 C20 1.393(8)
C16 C17 1.375(8)
C16 H16 0.9500
C17 C18 1.393(8)
C17 H17 0.9500
C18 C19 1.385(9)
C19 C20 1.382(8)
C19 H19 0.9500
C20 H20 0.9500
O1W H1W1 0.8562
O1W H1W2 0.8531

loop_
_geom_hbond_atom_site_label_D
_geom_hbond_atom_site_label_H
_geom_hbond_atom_site_label_A
_geom_hbond_distance_DH
_geom_hbond_distance_HA
_geom_hbond_distance_DA
_geom_hbond_angle_DHA
_geom_hbond_site_symmetry_A
O1W H1W1 O1 0.86 2.11 2.962(11) 178.6 .
O1W H1W2 O1 0.85 2.10 2.954(10) 178.6 2_554

loop_
_geom_torsion_atom_site_label_1
_geom_torsion_atom_site_label_2
_geom_torsion_atom_site_label_3
_geom_torsion_atom_site_label_4
_geom_torsion
C13 N C1 O1 3.8(16)
C10 N C1 O1 178.5(7)
C13' N C1 O1 -4(4)
C13 N C1 C2 -175.9(14)
C10 N C1 C2 -1.2(12)
C13' N C1 C2 176(3)
O1 C1 C2 C3 116.5(9)
N C1 C2 C3 -63.8(10)
C1 C2 C3 C4 84.0(9)
C2 C3 C4 C5 -70.5(10)
C3 C4 C5 C6 -179.9(7)
C3 C4 C5 C10 60.1(9)
C10 C5 C6 C7 54.4(7)
C4 C5 C6 C7 -67.3(7)
C14 O2 C7 C8 -144.1(6)
C14 O2 C7 C6 91.6(6)
C5 C6 C7 O2 74.8(6)
C5 C6 C7 C8 -46.0(7)
O2 C7 C8 C9 -78.0(7)
C6 C7 C8 C9 43.6(8)
C7 C8 C9 C10 -51.3(8)
C1 N C10 C9 -63.4(9)
C13 N C10 C9 111.2(14)
C13' N C10 C9 119(3)
C1 N C10 C5 61.3(9)
C13 N C10 C5 -124.0(13)
C13' N C10 C5 -116(3)
C1 N C10 C11 173.1(9)
C13 N C10 C11 -12.2(15)
C13' N C10 C11 -5(3)
C8 C9 C10 N -173.1(6)
C8 C9 C10 C5 59.6(8)
C8 C9 C10 C11 -58.2(9)
C6 C5 C10 N 173.0(5)
C4 C5 C10 N -67.2(7)
C6 C5 C10 C9 -60.2(7)
C4 C5 C10 C9 59.7(7)
C6 C5 C10 C11 63.9(8)
C4 C5 C10 C11 -176.3(7)
N C10 C11 C12 29.5(14)
C9 C10 C11 C12 -92.3(12)
C5 C10 C11 C12 147.8(12)
C10 C11 C12 C13 -35.4(17)
C1 N C13 C12 166.9(10)
C10 N C13 C12 -8.6(18)
C13' N C13 C12 -46(19)
C11 C12 C13 N 27.5(19)
C11' C12' C13' N -36(5)
C1 N C13' C12' -163(3)
C13 N C13' C12' 161(24)
C10 N C13' C12' 15(6)
C7 O2 C14 O3 10.6(9)
C7 O2 C14 C15 -170.7(5)
O3 C14 C15 C16 2.8(9)
O2 C14 C15 C16 -175.9(5)
O3 C14 C15 C20 -176.7(6)
O2 C14 C15 C20 4.6(8)
C20 C15 C16 C17 1.3(9)
C14 C15 C16 C17 -178.2(5)
C15 C16 C17 C18 0.2(8)
C16 C17 C18 C19 -1.5(9)
C16 C17 C18 Br -179.0(4)
C17 C18 C19 C20 1.2(9)
Br C18 C19 C20 178.7(5)
C18 C19 C20 C15 0.4(10)
C16 C15 C20 C19 -1.6(9)
C14 C15 C20 C19 177.9(6)
